data_7046959
loop_
_publ_author_name
'Martin-Mothes, E'
'Puig, E.'
'Vendier, L.'
'Bijani, C.'
'Grellier, M.'
'Bontemps, S.'

_publ_section_title
;
 ortho-Phenyl dialkylphosphonium sulfonate compounds: two rotamers in
 equilibrium.
;
_journal_issue 30
_journal_name_full 'Dalton transactions (Cambridge, England : 2003)'
_journal_page_first 10139
_journal_page_last 10146
_journal_paper_doi 10.1039/c8dt02400f
_journal_volume 47
_journal_year 2018
_chemical_compound_source 'synthesis as described'
_chemical_formula_moiety 'C17 H25 O3 P S, C H Cl3'
_chemical_formula_sum 'C18 H26 Cl3 O3 P S'
_chemical_formula_weight 459.77
_space_group_crystal_system monoclinic
_space_group_IT_number 14
_space_group_name_Hall '-P 2ybc'
_space_group_name_H-M_alt 'P 1 21/c 1'
_symmetry_space_group_name_Hall '-P 2ybc'
_symmetry_space_group_name_H-M 'P 1 21/c 1'
_atom_sites_solution_hydrogens mixed
_audit_creation_date 2017-06-09T14:16:18-00:00
_audit_creation_method 'WinGX routine CIF_UPDATE'
_audit_update_record
;
2018-06-01 deposited with the CCDC.
2018-07-05 downloaded from the CCDC.
;
_cell_angle_alpha 90
_cell_angle_beta 95.025(2)
_cell_angle_gamma 90
_cell_formula_units_Z 4
_cell_length_a 10.7641(8)
_cell_length_b 7.7851(6)
_cell_length_c 25.9961(19)
_cell_measurement_reflns_used 9357
_cell_measurement_temperature 100(2)
_cell_measurement_theta_max 28.28
_cell_measurement_theta_min 2.36
_cell_measurement_wavelength 0.71073
_cell_volume 2170.1(3)
_computing_cell_refinement 'Bruker SAINT'
_computing_data_collection 'Bruker APEX2'
_computing_data_reduction 'Bruker SAINT'
_computing_molecular_graphics 'Ortep-3 for Windows (Farrugia, 1997)'
_computing_publication_material 'WinGX publication routines (Farrugia, 1999)'
_computing_structure_refinement 'SHELXL-2016/4 (Sheldrick, 2016)'
_computing_structure_solution 'SHELXS-97 (Sheldrick 2008)'
_diffrn_ambient_temperature 100(2)
_diffrn_measured_fraction_theta_full 0.999
_diffrn_measured_fraction_theta_max 0.999
_diffrn_measurement_device_type 'Bruker Kappa APEX II'
_diffrn_measurement_method \w-\f
_diffrn_radiation_monochromator graphite
_diffrn_radiation_probe x-ray
_diffrn_radiation_type MoK\a
_diffrn_radiation_wavelength 0.71073
_diffrn_reflns_av_R_equivalents 0.0352
_diffrn_reflns_limit_h_max 12
_diffrn_reflns_limit_h_min -12
_diffrn_reflns_limit_k_max 9
_diffrn_reflns_limit_k_min -9
_diffrn_reflns_limit_l_max 30
_diffrn_reflns_limit_l_min -30
_diffrn_reflns_number 32508
_diffrn_reflns_theta_full 25.025
_diffrn_reflns_theta_max 25.025
_diffrn_reflns_theta_min 1.899
_diffrn_standards_decay_% 0
_diffrn_standards_interval_count 0
_diffrn_standards_interval_time 0
_diffrn_standards_number 0
_exptl_absorpt_coefficient_mu 0.608
_exptl_absorpt_correction_T_max 0.994
_exptl_absorpt_correction_T_min 0.865
_exptl_absorpt_correction_type multi-scan
_exptl_absorpt_process_details
;
        [c.f. r.h. blessing, acta cryst. (1995), a51, 33-38]
;
_exptl_crystal_colour colourless
_exptl_crystal_density_diffrn 1.407
_exptl_crystal_density_method 'not measured'
_exptl_crystal_description block
_exptl_crystal_F_000 960
_exptl_crystal_size_max 0.2
_exptl_crystal_size_mid 0.1
_exptl_crystal_size_min 0.06
_refine_diff_density_max 1.688
_refine_diff_density_min -0.98
_refine_diff_density_rms 0.11
_refine_ls_extinction_method none
_refine_ls_goodness_of_fit_ref 1.069
_refine_ls_hydrogen_treatment mixed
_refine_ls_matrix_type full
_refine_ls_number_parameters 242
_refine_ls_number_reflns 3837
_refine_ls_number_restraints 0
_refine_ls_restrained_S_all 1.069
_refine_ls_R_factor_all 0.0823
_refine_ls_R_factor_gt 0.0798
_refine_ls_shift/su_max 0.001
_refine_ls_shift/su_mean 0
_refine_ls_structure_factor_coef Fsqd
_refine_ls_weighting_details 'w=1/[\s^2^(Fo^2^)+(0.0788P)^2^+11.9932P] where P=(Fo^2^+2Fc^2^)/3'
_refine_ls_weighting_scheme calc
_refine_ls_wR_factor_gt 0.1939
_refine_ls_wR_factor_ref 0.1956
_reflns_number_gt 3658
_reflns_number_total 3837
_reflns_threshold_expression 'I > 2\s(I)'
_cod_data_source_file c8dt02400f3.cif
_cod_data_source_block sbo060617
_cod_depositor_comments 'Adding full bibliography for 7046957--7046959.cif.'
_cod_database_code 7046959

loop_
_space_group_symop_operation_xyz
'x, y, z'
'-x, y+1/2, -z+1/2'
'-x, -y, -z'
'x, -y-1/2, z-1/2'

loop_
_atom_site_label
_atom_site_type_symbol
_atom_site_fract_x
_atom_site_fract_y
_atom_site_fract_z
_atom_site_U_iso_or_equiv
_atom_site_adp_type
_atom_site_occupancy
_atom_site_calc_flag
CL1 Cl -0.08285(16) 0.6038(3) 0.42035(8) 0.0690(5) Uani 1 d
CL2 Cl -0.03338(16) 0.9702(3) 0.43492(6) 0.0653(5) Uani 1 d
CL3 Cl -0.00376(19) 0.8102(3) 0.33766(7) 0.0753(6) Uani 1 d
S1 S 0.44515(10) 0.32203(13) 0.12248(4) 0.0230(3) Uani 1 d
P1 P 0.45580(10) 0.74228(15) 0.15156(4) 0.0214(3) Uani 1 d
O1 O 0.3620(4) 0.3432(5) 0.16285(14) 0.0438(9) Uani 1 d
O2 O 0.5752(3) 0.3495(4) 0.13789(13) 0.0328(8) Uani 1 d
O3 O 0.4214(4) 0.1610(4) 0.09552(16) 0.0463(10) Uani 1 d
C1 C 0.2848(5) 0.8687(7) -0.03804(18) 0.0357(11) Uani 1 d
H22 H 0.279764 0.817943 -0.072661 0.054 Uiso 1 calc
H23 H 0.345625 0.962589 -0.035989 0.054 Uiso 1 calc
H1 H 0.202782 0.913359 -0.031125 0.054 Uiso 1 calc
C2 C 0.3250(4) 0.7336(6) 0.00138(16) 0.0219(9) Uani 1 d
C3 C 0.3686(4) 0.7807(5) 0.05148(16) 0.0206(8) Uani 1 d
H21 H 0.373145 0.899068 0.060342 0.025 Uiso 1 calc
C4 C 0.4055(4) 0.6589(5) 0.08876(15) 0.0167(8) Uani 1 d
C5 C 0.3301(4) 0.8519(7) 0.17614(19) 0.0317(11) Uani 1 d
H4 H 0.307409 0.949538 0.152125 0.038 Uiso 1 calc
C6 C 0.3553(4) 0.9285(6) 0.23070(16) 0.0268(10) Uani 1 d
H9 H 0.414972 0.856087 0.252184 0.032 Uiso 1 calc
H8 H 0.390048 1.045867 0.228978 0.032 Uiso 1 calc
C7A C 0.2295(5) 0.9324(12) 0.2530(2) 0.065(2) Uani 1 d
H7A1 H 0.203873 1.052545 0.258582 0.078 Uiso 1 calc
H7A2 H 0.234663 0.871608 0.286559 0.078 Uiso 1 calc
C8 C 0.3203(4) 0.5601(6) -0.01065(15) 0.0232(9) Uani 1 d
H3 H 0.291163 0.525289 -0.044602 0.028 Uiso 1 calc
C9 C 0.3573(4) 0.4366(5) 0.02587(16) 0.0213(9) Uani 1 d
H24 H 0.353524 0.318511 0.016663 0.026 Uiso 1 calc
C10 C 0.4002(3) 0.4841(5) 0.07601(14) 0.0159(8) Uani 1 d
C11 C 0.2122(4) 0.7411(7) 0.1786(2) 0.0354(11) Uani 1 d
H6 H 0.16706 0.727864 0.143966 0.043 Uiso 1 calc
H5 H 0.233239 0.625893 0.192978 0.043 Uiso 1 calc
C12 C 0.1353(4) 0.8440(7) 0.21458(18) 0.0322(11) Uani 1 d
H10 H 0.082839 0.930014 0.194814 0.039 Uiso 1 calc
H11 H 0.080464 0.766933 0.232749 0.039 Uiso 1 calc
C13 C 0.5976(4) 0.8591(6) 0.14901(19) 0.0304(10) Uani 1 d
H20 H 0.580214 0.96189 0.12645 0.037 Uiso 1 calc
C14 C 0.7003(4) 0.7527(6) 0.12652(17) 0.0257(9) Uani 1 d
H13 H 0.694333 0.630234 0.136309 0.031 Uiso 1 calc
H12 H 0.694196 0.76152 0.088393 0.031 Uiso 1 calc
C15 C 0.8221(4) 0.8320(7) 0.15037(18) 0.0305(10) Uani 1 d
H18 H 0.877838 0.741404 0.166016 0.037 Uiso 1 calc
H19 H 0.865586 0.891887 0.123553 0.037 Uiso 1 calc
C16A C 0.7891(6) 0.9558(12) 0.1906(3) 0.078(3) Uani 1 d
H16A H 0.79738 1.074989 0.178058 0.093 Uiso 1 calc
H16B H 0.845975 0.941087 0.222316 0.093 Uiso 1 calc
C17 C 0.6552(4) 0.9217(7) 0.20213(18) 0.0316(11) Uani 1 d
H14 H 0.614106 1.027564 0.213164 0.038 Uiso 1 calc
H15 H 0.650758 0.832138 0.228942 0.038 Uiso 1 calc
C18 C -0.0894(5) 0.8107(9) 0.3919(2) 0.0486(15) Uani 1 d
H25 H -0.178339 0.837203 0.380257 0.058 Uiso 1 calc
H1B H 0.478(5) 0.604(7) 0.183(2) 0.042(15) Uiso 1 d

loop_
_atom_site_aniso_label
_atom_site_aniso_U_11
_atom_site_aniso_U_22
_atom_site_aniso_U_33
_atom_site_aniso_U_23
_atom_site_aniso_U_13
_atom_site_aniso_U_12
CL1 0.0456(9) 0.0850(13) 0.0771(12) 0.0073(10) 0.0096(8) 0.0001(9)
CL2 0.0541(9) 0.0946(14) 0.0453(8) -0.0235(9) -0.0066(7) 0.0085(9)
CL3 0.0791(12) 0.0891(14) 0.0636(11) -0.0186(10) 0.0398(9) 0.0060(10)
S1 0.0273(6) 0.0168(5) 0.0242(5) 0.0066(4) -0.0006(4) 0.0015(4)
P1 0.0208(5) 0.0254(6) 0.0177(5) -0.0050(4) 0.0002(4) -0.0056(4)
O1 0.048(2) 0.049(2) 0.0357(19) 0.0189(17) 0.0100(16) 0.0100(18)
O2 0.0300(17) 0.0270(17) 0.0393(19) 0.0082(14) -0.0082(14) 0.0025(14)
O3 0.061(2) 0.0170(17) 0.056(2) 0.0082(16) -0.0224(19) -0.0100(16)
C1 0.046(3) 0.032(3) 0.029(2) 0.012(2) 0.002(2) 0.012(2)
C2 0.022(2) 0.025(2) 0.019(2) 0.0066(17) 0.0016(16) 0.0041(17)
C3 0.023(2) 0.0143(19) 0.025(2) 0.0005(16) 0.0050(16) -0.0007(16)
C4 0.0161(18) 0.019(2) 0.0148(18) -0.0006(15) 0.0001(14) -0.0031(15)
C5 0.025(2) 0.034(3) 0.036(3) -0.010(2) 0.0048(19) 0.000(2)
C6 0.028(2) 0.030(2) 0.023(2) -0.0077(18) 0.0017(17) 0.0003(19)
C7A 0.027(3) 0.121(6) 0.045(3) -0.043(4) 0.003(2) -0.002(3)
C8 0.024(2) 0.030(2) 0.0154(19) -0.0043(17) -0.0024(16) 0.0002(18)
C9 0.024(2) 0.016(2) 0.024(2) -0.0047(16) 0.0025(16) -0.0028(16)
C10 0.0155(18) 0.0153(19) 0.0168(18) 0.0033(15) 0.0011(14) -0.0001(15)
C11 0.026(2) 0.046(3) 0.036(3) -0.010(2) 0.0059(19) -0.006(2)
C12 0.024(2) 0.044(3) 0.030(2) -0.004(2) 0.0030(18) 0.003(2)
C13 0.030(2) 0.025(2) 0.036(3) 0.000(2) 0.001(2) -0.0047(19)
C14 0.025(2) 0.029(2) 0.023(2) -0.0036(18) 0.0022(17) -0.0057(18)
C15 0.024(2) 0.037(3) 0.031(2) -0.004(2) 0.0041(18) -0.007(2)
C16A 0.034(3) 0.121(7) 0.080(5) -0.066(5) 0.013(3) -0.025(4)
C17 0.025(2) 0.039(3) 0.030(2) -0.014(2) -0.0008(18) -0.006(2)
C18 0.031(3) 0.072(4) 0.044(3) -0.012(3) 0.010(2) 0.009(3)

loop_
_atom_type_symbol
_atom_type_description
_atom_type_scat_dispersion_real
_atom_type_scat_dispersion_imag
_atom_type_scat_source
C C 0.0033 0.0016 'International Tables Vol C Tables 4.2.6.8 and 6.1.1.4'
H H 0 0 'International Tables Vol C Tables 4.2.6.8 and 6.1.1.4'
O O 0.0106 0.006 'International Tables Vol C Tables 4.2.6.8 and 6.1.1.4'
P P 0.1023 0.0942 'International Tables Vol C Tables 4.2.6.8 and 6.1.1.4'
S S 0.1246 0.1234 'International Tables Vol C Tables 4.2.6.8 and 6.1.1.4'
Cl Cl 0.1484 0.1585 'International Tables Vol C Tables 4.2.6.8 and 6.1.1.4'

loop_
_geom_angle_atom_site_label_1
_geom_angle_atom_site_label_2
_geom_angle_atom_site_label_3
_geom_angle
O2 S1 O1 115.5(2)
O2 S1 O3 112.9(2)
O1 S1 O3 110.8(3)
O2 S1 C10 106.46(18)
O1 S1 C10 105.19(19)
O3 S1 C10 105.0(2)
C5 P1 C13 116.9(2)
C5 P1 C4 108.9(2)
C13 P1 C4 110.0(2)
C5 P1 H1B 105(2)
C13 P1 H1B 109(2)
C4 P1 H1B 106(2)
C2 C1 H22 109.5
C2 C1 H23 109.5
H22 C1 H23 109.5
C2 C1 H1 109.5
H22 C1 H1 109.5
H23 C1 H1 109.5
C8 C2 C3 118.0(4)
C8 C2 C1 121.6(4)
C3 C2 C1 120.4(4)
C4 C3 C2 121.6(4)
C4 C3 H21 119.2
C2 C3 H21 119.2
C3 C4 C10 119.7(4)
C3 C4 P1 115.6(3)
C10 C4 P1 124.7(3)
C6 C5 C11 104.9(4)
C6 C5 P1 116.2(3)
C11 C5 P1 113.8(3)
C6 C5 H4 107.1
C11 C5 H4 107.1
P1 C5 H4 107.1
C7A C6 C5 105.6(4)
C7A C6 H9 110.6
C5 C6 H9 110.6
C7A C6 H8 110.6
C5 C6 H8 110.6
H9 C6 H8 108.8
C6 C7A C12 107.8(4)
C6 C7A H7A1 110.1
C12 C7A H7A1 110.1
C6 C7A H7A2 110.1
C12 C7A H7A2 110.1
H7A1 C7A H7A2 108.5
C9 C8 C2 121.3(4)
C9 C8 H3 119.4
C2 C8 H3 119.4
C8 C9 C10 120.6(4)
C8 C9 H24 119.7
C10 C9 H24 119.7
C9 C10 C4 118.9(4)
C9 C10 S1 119.6(3)
C4 C10 S1 121.6(3)
C12 C11 C5 102.9(4)
C12 C11 H6 111.2
C5 C11 H6 111.2
C12 C11 H5 111.2
C5 C11 H5 111.2
H6 C11 H5 109.1
C7A C12 C11 105.8(4)
C7A C12 H10 110.6
C11 C12 H10 110.6
C7A C12 H11 110.6
C11 C12 H11 110.6
H10 C12 H11 108.7
C14 C13 C17 105.4(4)
C14 C13 P1 112.7(3)
C17 C13 P1 114.0(3)
C14 C13 H20 108.2
C17 C13 H20 108.2
P1 C13 H20 108.2
C15 C14 C13 104.3(4)
C15 C14 H13 110.9
C13 C14 H13 110.9
C15 C14 H12 110.9
C13 C14 H12 110.9
H13 C14 H12 108.9
C16A C15 C14 107.3(4)
C16A C15 H18 110.3
C14 C15 H18 110.3
C16A C15 H19 110.3
C14 C15 H19 110.3
H18 C15 H19 108.5
C15 C16A C17 108.3(5)
C15 C16A H16A 110
C17 C16A H16A 110
C15 C16A H16B 110
C17 C16A H16B 110
H16A C16A H16B 108.4
C16A C17 C13 101.1(4)
C16A C17 H14 111.6
C13 C17 H14 111.6
C16A C17 H15 111.6
C13 C17 H15 111.6
H14 C17 H15 109.4
CL2 C18 CL3 110.0(3)
CL2 C18 CL1 112.4(3)
CL3 C18 CL1 109.2(3)
CL2 C18 H25 108.4
CL3 C18 H25 108.4
CL1 C18 H25 108.4

loop_
_geom_bond_atom_site_label_1
_geom_bond_atom_site_label_2
_geom_bond_distance
CL1 C18 1.772(7)
CL2 C18 1.743(6)
CL3 C18 1.750(6)
S1 O2 1.438(3)
S1 O1 1.447(4)
S1 O3 1.448(4)
S1 C10 1.784(4)
P1 C5 1.766(5)
P1 C13 1.784(5)
P1 C4 1.796(4)
P1 H1B 1.35(6)
C1 C2 1.505(6)
C1 H22 0.98
C1 H23 0.98
C1 H1 0.98
C2 C8 1.386(6)
C2 C3 1.394(6)
C3 C4 1.389(6)
C3 H21 0.95
C4 C10 1.400(6)
C5 C6 1.540(6)
C5 C11 1.541(7)
C5 H4 1
C6 C7A 1.518(7)
C6 H9 0.99
C6 H8 0.99
C7A C12 1.524(7)
C7A H7A1 0.99
C7A H7A2 0.99
C8 C9 1.385(6)
C8 H3 0.95
C9 C10 1.394(6)
C9 H24 0.95
C11 C12 1.530(7)
C11 H6 0.99
C11 H5 0.99
C12 H10 0.99
C12 H11 0.99
C13 C14 1.537(6)
C13 C17 1.542(6)
C13 H20 1
C14 C15 1.530(6)
C14 H13 0.99
C14 H12 0.99
C15 C16A 1.487(8)
C15 H18 0.99
C15 H19 0.99
C16A C17 1.521(7)
C16A H16A 0.99
C16A H16B 0.99
C17 H14 0.99
C17 H15 0.99
C18 H25 1
